data_7112699
loop_
_publ_author_name
'Yee, Gereon M.'
'Kowolik, Kristin'
'Manabe, Shuhei'
'Fettinger, James C.'
'Berben, Louise A.'

_publ_section_title
;
 Simple routes to bulky silyl-substituted acetylide ligands and examples
 of V(III), Fe(II), and Mn(II) complexes.
;
_journal_issue 42
_journal_name_full 'Chemical communications (Cambridge, England)'
_journal_page_first 11680
_journal_page_last 11682
_journal_paper_doi 10.1039/c1cc14758g
_journal_volume 47
_journal_year 2011
_chemical_formula_moiety 'C56 H84 Si8 V, C16 H32 Li O4'
_chemical_formula_sum 'C72 H116 Li O4 Si8 V'
_chemical_formula_weight 1328.25
_chemical_name_systematic
;
?
;
_space_group_IT_number 92
_symmetry_cell_setting tetragonal
_symmetry_space_group_name_Hall 'P 4abw 2nw'
_symmetry_space_group_name_H-M 'P 41 21 2'
_atom_sites_solution_hydrogens geom
_atom_sites_solution_primary direct
_atom_sites_solution_secondary difmap
_audit_creation_method SHELXL-97
_cell_angle_alpha 90.00
_cell_angle_beta 90.00
_cell_angle_gamma 90.00
_cell_formula_units_Z 4
_cell_length_a 14.7882(3)
_cell_length_b 14.7882(3)
_cell_length_c 38.0825(9)
_cell_measurement_reflns_used 9857
_cell_measurement_temperature 90(2)
_cell_measurement_theta_max 67.79
_cell_measurement_theta_min 3.21
_cell_volume 8328.3(3)
_computing_cell_refinement 'SAINT (7.68A) (Bruker, 2009)'
_computing_data_collection 'Apex2 (2010-7) (Bruker, 2010)'
_computing_data_reduction 'SAINT (7.68A) (Bruker, 2009)'
_computing_molecular_graphics 'Bruker SHELXTL'
_computing_publication_material 'Bruker SHELXTL'
_computing_structure_refinement 'SHELXL-97 (Sheldrick, 2008)'
_computing_structure_solution 'SHELXS-97 (Sheldrick, 2008)'
_diffrn_ambient_temperature 90(2)
_diffrn_measured_fraction_theta_full 0.954
_diffrn_measured_fraction_theta_max 0.955
_diffrn_measurement_device_type 'Bruker SMART APEXII DUO CCD'
_diffrn_measurement_method '\w and \f'
_diffrn_radiation_monochromator graphite
_diffrn_radiation_source 'fine-focus sealed tube'
_diffrn_radiation_type CuK\a
_diffrn_radiation_wavelength 1.54178
_diffrn_reflns_av_R_equivalents 0.0492
_diffrn_reflns_av_sigmaI/netI 0.0265
_diffrn_reflns_limit_h_max 17
_diffrn_reflns_limit_h_min -16
_diffrn_reflns_limit_k_max 17
_diffrn_reflns_limit_k_min -17
_diffrn_reflns_limit_l_max 42
_diffrn_reflns_limit_l_min -38
_diffrn_reflns_number 45018
_diffrn_reflns_theta_full 68.57
_diffrn_reflns_theta_max 68.57
_diffrn_reflns_theta_min 3.21
_exptl_absorpt_coefficient_mu 2.403
_exptl_absorpt_correction_T_max 0.8673
_exptl_absorpt_correction_T_min 0.7115
_exptl_absorpt_correction_type multi-scan
_exptl_absorpt_process_details 'SADABS 2008/2 (Sheldrick, 2008)'
_exptl_crystal_colour Blue
_exptl_crystal_density_diffrn 1.059
_exptl_crystal_density_method 'not measured'
_exptl_crystal_description Needle
_exptl_crystal_F_000 2872
_exptl_crystal_size_max 0.15
_exptl_crystal_size_mid 0.07
_exptl_crystal_size_min 0.06
_refine_diff_density_max 0.431
_refine_diff_density_min -0.176
_refine_diff_density_rms 0.042
_refine_ls_abs_structure_details 'Flack H D (1983), Acta Cryst. A39, 876-881'
_refine_ls_abs_structure_Flack 0.005(5)
_refine_ls_extinction_method none
_refine_ls_goodness_of_fit_ref 1.048
_refine_ls_hydrogen_treatment constr
_refine_ls_matrix_type full
_refine_ls_number_parameters 389
_refine_ls_number_reflns 7380
_refine_ls_number_restraints 0
_refine_ls_restrained_S_all 1.048
_refine_ls_R_factor_all 0.0415
_refine_ls_R_factor_gt 0.0374
_refine_ls_shift/su_max 0.001
_refine_ls_shift/su_mean 0.000
_refine_ls_structure_factor_coef Fsqd
_refine_ls_weighting_details 'calc w=1/[\s^2^(Fo^2^)+(0.0643P)^2^+1.2522P] where P=(Fo^2^+2Fc^2^)/3'
_refine_ls_weighting_scheme calc
_refine_ls_wR_factor_gt 0.0973
_refine_ls_wR_factor_ref 0.1007
_reflns_number_gt 6824
_reflns_number_total 7380
_reflns_threshold_expression >2sigma(I)
_cod_data_source_file c1cc14758g.txt
_cod_data_source_block gmy10fmi
_cod_depositor_comments
;
The following automatic conversions were performed:

'_symmetry_cell_setting' value 'Tetragonal' changed to 'tetragonal'
according to
/usr/data/users/saulius/automatic-downloads/retrospective/RSC/lib/dictionaries/cif_core.dic
dictionary named 'cif_core.dic' version 2.4.2 from
2011-04-26.

'_exptl_absorpt_correction_type' value 'Multi-scan'
changed to 'multi-scan' according to
/usr/data/users/saulius/automatic-downloads/retrospective/RSC/lib/dictionaries/cif_core.dic
dictionary named 'cif_core.dic' version 2.4.2 from 2011-04-26.

Automatic conversion script
Id: cif_fix_values 2281 2013-09-26 08:29:07Z andrius 
;
_cod_original_cell_volume 8328.30(13)
_cod_database_code 7112699

loop_
_symmetry_equiv_pos_as_xyz
'x, y, z'
'-x, -y, z+1/2'
'-y+1/2, x+1/2, z+1/4'
'y+1/2, -x+1/2, z+3/4'
'-x+1/2, y+1/2, -z+1/4'
'x+1/2, -y+1/2, -z+3/4'
'y, x, -z'
'-y, -x, -z+1/2'

loop_
_atom_site_label
_atom_site_type_symbol
_atom_site_fract_x
_atom_site_fract_y
_atom_site_fract_z
_atom_site_U_iso_or_equiv
_atom_site_adp_type
_atom_site_occupancy
_atom_site_symmetry_multiplicity
_atom_site_calc_flag
_atom_site_refinement_flags
V1 V 0.97806(2) -0.02194(2) 0.0000 0.03153(12) Uani 1 2 d S
C1 C 0.93491(15) -0.09592(15) 0.04128(6) 0.0400(5) Uani 1 1 d .
C2 C 0.89510(15) -0.13431(14) 0.06509(6) 0.0390(5) Uani 1 1 d .
C3 C 0.84564(16) -0.17589(14) 0.09316(6) 0.0390(5) Uani 1 1 d .
C4 C 0.75215(16) -0.15863(14) 0.09615(6) 0.0390(5) Uani 1 1 d .
C5 C 0.70673(17) -0.19693(15) 0.12485(6) 0.0424(5) Uani 1 1 d .
H5A H 0.6438 -0.1862 0.1276 0.051 Uiso 1 1 calc R
C6 C 0.75129(17) -0.24989(16) 0.14927(6) 0.0457(5) Uani 1 1 d .
H6A H 0.7193 -0.2745 0.1687 0.055 Uiso 1 1 calc R
C7 C 0.84226(18) -0.26686(16) 0.14533(7) 0.0473(6) Uani 1 1 d .
H7A H 0.8718 -0.3043 0.1620 0.057 Uiso 1 1 calc R
C8 C 0.89242(16) -0.23091(15) 0.11767(6) 0.0428(5) Uani 1 1 d .
Si1 Si 0.68900(4) -0.08615(4) 0.063517(17) 0.04119(15) Uani 1 1 d .
C9 C 0.73537(18) 0.03097(17) 0.06221(7) 0.0520(6) Uani 1 1 d .
H9A H 0.7014 0.0669 0.0451 0.078 Uiso 1 1 calc R
H9B H 0.7992 0.0289 0.0554 0.078 Uiso 1 1 calc R
H9C H 0.7299 0.0586 0.0855 0.078 Uiso 1 1 calc R
C10 C 0.69036(18) -0.13772(19) 0.01872(7) 0.0519(6) Uani 1 1 d .
H10A H 0.6572 -0.0987 0.0024 0.078 Uiso 1 1 calc R
H10B H 0.6616 -0.1974 0.0195 0.078 Uiso 1 1 calc R
H10C H 0.7530 -0.1442 0.0107 0.078 Uiso 1 1 calc R
C11 C 0.56900(17) -0.0773(2) 0.07918(7) 0.0538(6) Uani 1 1 d .
H11A H 0.5342 -0.0399 0.0628 0.081 Uiso 1 1 calc R
H11B H 0.5679 -0.0494 0.1025 0.081 Uiso 1 1 calc R
H11C H 0.5422 -0.1378 0.0804 0.081 Uiso 1 1 calc R
Si2 Si 1.01733(5) -0.25521(5) 0.11324(2) 0.05003(17) Uani 1 1 d .
C12 C 1.0454(2) -0.30213(19) 0.06939(8) 0.0687(9) Uani 1 1 d .
H12A H 1.1105 -0.3139 0.0680 0.103 Uiso 1 1 calc R
H12B H 1.0283 -0.2586 0.0512 0.103 Uiso 1 1 calc R
H12C H 1.0122 -0.3587 0.0658 0.103 Uiso 1 1 calc R
C13 C 1.0509(2) -0.3409(2) 0.14711(9) 0.0664(8) Uani 1 1 d .
H13A H 1.1157 -0.3538 0.1450 0.100 Uiso 1 1 calc R
H13B H 1.0164 -0.3967 0.1435 0.100 Uiso 1 1 calc R
H13C H 1.0382 -0.3170 0.1706 0.100 Uiso 1 1 calc R
C14 C 1.08302(19) -0.1494(2) 0.12105(10) 0.0676(8) Uani 1 1 d .
H14A H 1.1478 -0.1621 0.1187 0.101 Uiso 1 1 calc R
H14B H 1.0705 -0.1268 0.1448 0.101 Uiso 1 1 calc R
H14C H 1.0653 -0.1036 0.1038 0.101 Uiso 1 1 calc R
C15 C 0.96346(14) 0.10971(14) 0.01357(6) 0.0351(4) Uani 1 1 d .
C16 C 0.96427(14) 0.18596(14) 0.02545(6) 0.0359(4) Uani 1 1 d .
C17 C 0.96813(15) 0.27478(14) 0.04086(6) 0.0382(5) Uani 1 1 d .
C18 C 1.02753(17) 0.28920(15) 0.06930(6) 0.0432(5) Uani 1 1 d .
C19 C 1.0302(2) 0.37610(17) 0.08406(7) 0.0538(7) Uani 1 1 d .
H19A H 1.0693 0.3877 0.1033 0.065 Uiso 1 1 calc R
C20 C 0.9772(2) 0.44482(17) 0.07105(7) 0.0600(7) Uani 1 1 d .
H20A H 0.9798 0.5031 0.0815 0.072 Uiso 1 1 calc R
C21 C 0.9207(2) 0.42991(16) 0.04308(7) 0.0550(7) Uani 1 1 d .
H21A H 0.8851 0.4785 0.0344 0.066 Uiso 1 1 calc R
C22 C 0.91391(17) 0.34463(15) 0.02700(6) 0.0441(5) Uani 1 1 d .
Si3 Si 1.09840(6) 0.19567(5) 0.08787(2) 0.05609(19) Uani 1 1 d .
C23 C 1.1616(3) 0.2428(3) 0.12647(8) 0.0797(10) Uani 1 1 d .
H23A H 1.1994 0.1954 0.1368 0.120 Uiso 1 1 calc R
H23B H 1.1184 0.2647 0.1441 0.120 Uiso 1 1 calc R
H23C H 1.1999 0.2931 0.1187 0.120 Uiso 1 1 calc R
C24 C 1.1836(2) 0.1561(3) 0.05508(9) 0.0835(11) Uani 1 1 d .
H24A H 1.1524 0.1311 0.0346 0.125 Uiso 1 1 calc R
H24B H 1.2217 0.1093 0.0657 0.125 Uiso 1 1 calc R
H24C H 1.2215 0.2072 0.0478 0.125 Uiso 1 1 calc R
C25 C 1.0236(3) 0.1037(2) 0.10484(8) 0.0789(10) Uani 1 1 d .
H25A H 0.9894 0.0773 0.0853 0.118 Uiso 1 1 calc R
H25B H 0.9816 0.1288 0.1222 0.118 Uiso 1 1 calc R
H25C H 1.0607 0.0568 0.1159 0.118 Uiso 1 1 calc R
Si4 Si 0.83790(5) 0.32579(4) -0.011908(19) 0.05020(18) Uani 1 1 d .
C26 C 0.7735(2) 0.43233(18) -0.02065(8) 0.0614(7) Uani 1 1 d .
H26A H 0.7336 0.4234 -0.0409 0.092 Uiso 1 1 calc R
H26B H 0.8160 0.4815 -0.0256 0.092 Uiso 1 1 calc R
H26C H 0.7372 0.4479 0.0000 0.092 Uiso 1 1 calc R
C27 C 0.7522(2) 0.23619(17) -0.00264(8) 0.0626(7) Uani 1 1 d .
H27A H 0.7136 0.2278 -0.0233 0.094 Uiso 1 1 calc R
H27B H 0.7150 0.2544 0.0174 0.094 Uiso 1 1 calc R
H27C H 0.7831 0.1793 0.0028 0.094 Uiso 1 1 calc R
C28 C 0.9091(2) 0.2961(2) -0.05069(7) 0.0688(9) Uani 1 1 d .
H28A H 0.8702 0.2862 -0.0712 0.103 Uiso 1 1 calc R
H28B H 0.9433 0.2409 -0.0457 0.103 Uiso 1 1 calc R
H28C H 0.9512 0.3457 -0.0556 0.103 Uiso 1 1 calc R
Li1 Li 0.4930(3) 0.4930(3) 0.0000 0.0605(16) Uani 1 2 d S
O1 O 0.57187(12) 0.51946(12) 0.03942(5) 0.0554(4) Uani 1 1 d .
C29 C 0.60314(19) 0.60787(18) 0.04958(7) 0.0545(6) Uani 1 1 d .
H29A H 0.5628 0.6345 0.0676 0.065 Uiso 1 1 calc R
H29B H 0.6052 0.6489 0.0290 0.065 Uiso 1 1 calc R
C30 C 0.6962(2) 0.59305(18) 0.06420(8) 0.0569(7) Uani 1 1 d .
H30A H 0.7143 0.6429 0.0801 0.068 Uiso 1 1 calc R
H30B H 0.7416 0.5867 0.0453 0.068 Uiso 1 1 calc R
C31 C 0.6837(2) 0.5052(2) 0.08411(8) 0.0657(8) Uani 1 1 d .
H31A H 0.6624 0.5168 0.1083 0.079 Uiso 1 1 calc R
H31B H 0.7411 0.4708 0.0852 0.079 Uiso 1 1 calc R
C32 C 0.61256(19) 0.45405(19) 0.06300(8) 0.0595(7) Uani 1 1 d .
H32A H 0.6409 0.4044 0.0495 0.071 Uiso 1 1 calc R
H32B H 0.5663 0.4280 0.0788 0.071 Uiso 1 1 calc R
O2 O 0.36727(13) 0.50396(16) 0.01438(6) 0.0738(6) Uani 1 1 d .
C33 C 0.3364(2) 0.5247(3) 0.04898(10) 0.0739(9) Uani 1 1 d .
H33A H 0.3260 0.5906 0.0515 0.089 Uiso 1 1 calc R
H33B H 0.3815 0.5056 0.0667 0.089 Uiso 1 1 calc R
C34 C 0.2501(3) 0.4739(3) 0.05371(13) 0.1035(14) Uani 1 1 d .
H34A H 0.2618 0.4122 0.0627 0.124 Uiso 1 1 calc R
H34B H 0.2095 0.5057 0.0703 0.124 Uiso 1 1 calc R
C35 C 0.2101(3) 0.4707(4) 0.01813(14) 0.1214(18) Uani 1 1 d .
H35A H 0.1694 0.5228 0.0142 0.146 Uiso 1 1 calc R
H35B H 0.1756 0.4140 0.0146 0.146 Uiso 1 1 calc R
C36 C 0.2900(2) 0.4746(3) -0.00610(12) 0.0974(13) Uani 1 1 d .
H36A H 0.3016 0.4142 -0.0164 0.117 Uiso 1 1 calc R
H36B H 0.2783 0.5177 -0.0255 0.117 Uiso 1 1 calc R

loop_
_atom_site_aniso_label
_atom_site_aniso_U_11
_atom_site_aniso_U_22
_atom_site_aniso_U_33
_atom_site_aniso_U_23
_atom_site_aniso_U_13
_atom_site_aniso_U_12
V1 0.03041(16) 0.03041(16) 0.0338(3) -0.00153(13) 0.00153(13) -0.00096(19)
C1 0.0425(12) 0.0347(11) 0.0428(13) -0.0023(9) 0.0031(9) -0.0043(9)
C2 0.0425(12) 0.0330(11) 0.0414(13) -0.0049(9) 0.0021(9) -0.0029(9)
C3 0.0471(12) 0.0301(10) 0.0397(13) -0.0062(8) 0.0069(9) -0.0075(9)
C4 0.0488(13) 0.0309(11) 0.0372(12) -0.0062(8) 0.0081(9) -0.0059(9)
C5 0.0472(13) 0.0339(11) 0.0461(14) -0.0044(9) 0.0116(10) -0.0053(9)
C6 0.0562(14) 0.0377(12) 0.0431(13) 0.0024(9) 0.0128(10) -0.0075(10)
C7 0.0550(15) 0.0391(12) 0.0478(15) 0.0039(10) 0.0056(10) -0.0036(10)
C8 0.0495(13) 0.0347(11) 0.0441(13) -0.0016(9) 0.0043(10) -0.0065(9)
Si1 0.0447(3) 0.0400(3) 0.0388(3) -0.0048(2) 0.0053(2) -0.0038(3)
C9 0.0563(15) 0.0411(13) 0.0588(16) -0.0001(11) 0.0008(12) -0.0002(11)
C10 0.0500(14) 0.0621(16) 0.0437(15) -0.0076(11) 0.0072(11) -0.0088(12)
C11 0.0495(14) 0.0627(16) 0.0492(16) -0.0007(12) 0.0077(11) 0.0038(12)
Si2 0.0492(4) 0.0396(3) 0.0613(4) 0.0042(3) 0.0085(3) -0.0002(3)
C12 0.091(2) 0.0442(15) 0.071(2) 0.0081(13) 0.0300(16) 0.0148(14)
C13 0.0601(17) 0.0680(19) 0.071(2) 0.0158(15) 0.0025(13) 0.0077(14)
C14 0.0431(15) 0.0527(16) 0.107(3) -0.0036(15) 0.0014(14) -0.0045(12)
C15 0.0324(11) 0.0369(11) 0.0360(12) 0.0003(8) 0.0004(8) 0.0010(8)
C16 0.0380(11) 0.0375(12) 0.0323(12) 0.0012(8) 0.0008(8) -0.0010(8)
C17 0.0436(12) 0.0329(11) 0.0380(13) -0.0006(8) 0.0104(9) -0.0053(9)
C18 0.0477(13) 0.0422(12) 0.0396(13) -0.0060(9) 0.0105(10) -0.0109(10)
C19 0.0653(17) 0.0496(14) 0.0466(15) -0.0117(11) 0.0111(12) -0.0221(12)
C20 0.087(2) 0.0365(13) 0.0562(17) -0.0104(11) 0.0172(15) -0.0165(13)
C21 0.0796(19) 0.0317(12) 0.0539(17) -0.0006(10) 0.0171(13) -0.0010(12)
C22 0.0549(14) 0.0329(11) 0.0446(14) 0.0013(9) 0.0112(10) 0.0005(10)
Si3 0.0628(4) 0.0583(4) 0.0472(4) -0.0127(3) -0.0154(3) -0.0003(3)
C23 0.091(2) 0.087(2) 0.061(2) -0.0214(16) -0.0273(16) -0.0088(19)
C24 0.0563(18) 0.105(3) 0.089(3) -0.046(2) -0.0218(16) 0.0165(18)
C25 0.134(3) 0.0518(16) 0.0507(18) 0.0073(12) -0.0284(18) -0.0193(18)
Si4 0.0650(4) 0.0366(3) 0.0491(4) 0.0034(3) -0.0013(3) 0.0144(3)
C26 0.0706(18) 0.0440(14) 0.0694(19) 0.0095(12) 0.0084(14) 0.0194(13)
C27 0.0652(17) 0.0430(14) 0.079(2) 0.0049(13) -0.0239(15) 0.0069(12)
C28 0.094(2) 0.0667(19) 0.0459(17) 0.0009(13) -0.0036(14) 0.0366(17)
Li1 0.055(2) 0.055(2) 0.072(5) 0.004(2) -0.004(2) -0.008(3)
O1 0.0533(10) 0.0520(10) 0.0610(12) 0.0127(8) -0.0055(8) 0.0022(8)
C29 0.0681(17) 0.0478(14) 0.0475(15) 0.0029(11) -0.0026(12) 0.0166(12)
C30 0.0686(18) 0.0454(14) 0.0568(17) -0.0099(12) -0.0117(13) 0.0123(12)
C31 0.0760(19) 0.0659(18) 0.0552(18) 0.0068(13) -0.0064(14) 0.0254(15)
C32 0.0624(17) 0.0518(15) 0.0643(18) 0.0219(13) 0.0037(13) 0.0078(12)
O2 0.0506(11) 0.0883(16) 0.0824(16) -0.0009(11) -0.0016(10) -0.0077(10)
C33 0.0672(19) 0.073(2) 0.082(2) 0.0090(17) 0.0066(16) 0.0036(16)
C34 0.061(2) 0.127(4) 0.122(4) 0.025(3) 0.012(2) -0.010(2)
C35 0.063(2) 0.155(5) 0.147(4) 0.020(4) -0.009(3) -0.031(3)
C36 0.061(2) 0.117(3) 0.114(3) -0.007(3) -0.019(2) -0.022(2)

loop_
_atom_type_symbol
_atom_type_description
_atom_type_scat_dispersion_real
_atom_type_scat_dispersion_imag
_atom_type_scat_source
C C 0.0181 0.0091 'International Tables Vol C Tables 4.2.6.8 and 6.1.1.4'
H H 0.0000 0.0000 'International Tables Vol C Tables 4.2.6.8 and 6.1.1.4'
Li Li 0.0008 0.0003 'International Tables Vol C Tables 4.2.6.8 and 6.1.1.4'
O O 0.0492 0.0322 'International Tables Vol C Tables 4.2.6.8 and 6.1.1.4'
Si Si 0.2541 0.3302 'International Tables Vol C Tables 4.2.6.8 and 6.1.1.4'
V V 0.0687 2.1097 'International Tables Vol C Tables 4.2.6.8 and 6.1.1.4'

loop_
_geom_angle_atom_site_label_1
_geom_angle_atom_site_label_2
_geom_angle_atom_site_label_3
_geom_angle
_geom_angle_site_symmetry_1
_geom_angle_site_symmetry_3
C1 V1 C1 105.29(13) 7_645 .
C1 V1 C15 116.41(9) 7_645 .
C1 V1 C15 106.76(9) . .
C1 V1 C15 106.77(9) 7_645 7_645
C1 V1 C15 116.41(9) . 7_645
C15 V1 C15 105.66(12) . 7_645
C2 C1 V1 169.3(2) . .
C1 C2 C3 177.4(2) . .
C4 C3 C8 121.9(2) . .
C4 C3 C2 118.9(2) . .
C8 C3 C2 119.2(2) . .
C5 C4 C3 117.3(2) . .
C5 C4 Si1 120.35(18) . .
C3 C4 Si1 122.30(16) . .
C6 C5 C4 121.6(2) . .
C6 C5 H5A 119.2 . .
C4 C5 H5A 119.2 . .
C7 C6 C5 119.7(2) . .
C7 C6 H6A 120.1 . .
C5 C6 H6A 120.1 . .
C6 C7 C8 122.2(2) . .
C6 C7 H7A 118.9 . .
C8 C7 H7A 118.9 . .
C7 C8 C3 117.2(2) . .
C7 C8 Si2 121.01(19) . .
C3 C8 Si2 121.82(17) . .
C9 Si1 C10 110.55(12) . .
C9 Si1 C11 106.94(13) . .
C10 Si1 C11 109.20(12) . .
C9 Si1 C4 111.30(11) . .
C10 Si1 C4 111.34(11) . .
C11 Si1 C4 107.35(11) . .
Si1 C9 H9A 109.5 . .
Si1 C9 H9B 109.5 . .
H9A C9 H9B 109.5 . .
Si1 C9 H9C 109.5 . .
H9A C9 H9C 109.5 . .
H9B C9 H9C 109.5 . .
Si1 C10 H10A 109.5 . .
Si1 C10 H10B 109.5 . .
H10A C10 H10B 109.5 . .
Si1 C10 H10C 109.5 . .
H10A C10 H10C 109.5 . .
H10B C10 H10C 109.5 . .
Si1 C11 H11A 109.5 . .
Si1 C11 H11B 109.5 . .
H11A C11 H11B 109.5 . .
Si1 C11 H11C 109.5 . .
H11A C11 H11C 109.5 . .
H11B C11 H11C 109.5 . .
C12 Si2 C14 109.92(15) . .
C12 Si2 C13 107.88(14) . .
C14 Si2 C13 108.63(16) . .
C12 Si2 C8 111.73(14) . .
C14 Si2 C8 109.58(12) . .
C13 Si2 C8 109.02(13) . .
Si2 C12 H12A 109.5 . .
Si2 C12 H12B 109.5 . .
H12A C12 H12B 109.5 . .
Si2 C12 H12C 109.5 . .
H12A C12 H12C 109.5 . .
H12B C12 H12C 109.5 . .
Si2 C13 H13A 109.5 . .
Si2 C13 H13B 109.5 . .
H13A C13 H13B 109.5 . .
Si2 C13 H13C 109.5 . .
H13A C13 H13C 109.5 . .
H13B C13 H13C 109.5 . .
Si2 C14 H14A 109.5 . .
Si2 C14 H14B 109.5 . .
H14A C14 H14B 109.5 . .
Si2 C14 H14C 109.5 . .
H14A C14 H14C 109.5 . .
H14B C14 H14C 109.5 . .
C16 C15 V1 170.33(19) . .
C15 C16 C17 177.2(2) . .
C22 C17 C18 122.1(2) . .
C22 C17 C16 119.6(2) . .
C18 C17 C16 118.4(2) . .
C19 C18 C17 117.6(2) . .
C19 C18 Si3 120.6(2) . .
C17 C18 Si3 121.77(17) . .
C20 C19 C18 121.1(3) . .
C20 C19 H19A 119.5 . .
C18 C19 H19A 119.5 . .
C21 C20 C19 120.5(2) . .
C21 C20 H20A 119.7 . .
C19 C20 H20A 119.7 . .
C20 C21 C22 121.7(3) . .
C20 C21 H21A 119.1 . .
C22 C21 H21A 119.1 . .
C21 C22 C17 117.0(2) . .
C21 C22 Si4 121.3(2) . .
C17 C22 Si4 121.75(17) . .
C25 Si3 C24 113.75(18) . .
C25 Si3 C18 109.69(14) . .
C24 Si3 C18 110.86(15) . .
C25 Si3 C23 107.12(16) . .
C24 Si3 C23 107.72(16) . .
C18 Si3 C23 107.44(14) . .
Si3 C23 H23A 109.5 . .
Si3 C23 H23B 109.5 . .
H23A C23 H23B 109.5 . .
Si3 C23 H23C 109.5 . .
H23A C23 H23C 109.5 . .
H23B C23 H23C 109.5 . .
Si3 C24 H24A 109.5 . .
Si3 C24 H24B 109.5 . .
H24A C24 H24B 109.5 . .
Si3 C24 H24C 109.5 . .
H24A C24 H24C 109.5 . .
H24B C24 H24C 109.5 . .
Si3 C25 H25A 109.5 . .
Si3 C25 H25B 109.5 . .
H25A C25 H25B 109.5 . .
Si3 C25 H25C 109.5 . .
H25A C25 H25C 109.5 . .
H25B C25 H25C 109.5 . .
C28 Si4 C27 111.44(16) . .
C28 Si4 C26 110.14(13) . .
C27 Si4 C26 106.62(13) . .
C28 Si4 C22 108.73(13) . .
C27 Si4 C22 111.21(12) . .
C26 Si4 C22 108.64(13) . .
Si4 C26 H26A 109.5 . .
Si4 C26 H26B 109.5 . .
H26A C26 H26B 109.5 . .
Si4 C26 H26C 109.5 . .
H26A C26 H26C 109.5 . .
H26B C26 H26C 109.5 . .
Si4 C27 H27A 109.5 . .
Si4 C27 H27B 109.5 . .
H27A C27 H27B 109.5 . .
Si4 C27 H27C 109.5 . .
H27A C27 H27C 109.5 . .
H27B C27 H27C 109.5 . .
Si4 C28 H28A 109.5 . .
Si4 C28 H28B 109.5 . .
H28A C28 H28B 109.5 . .
Si4 C28 H28C 109.5 . .
H28A C28 H28C 109.5 . .
H28B C28 H28C 109.5 . .
O1 Li1 O1 110.9(3) . 7
O1 Li1 O2 111.12(9) . 7
O1 Li1 O2 109.87(9) 7 7
O1 Li1 O2 109.87(9) . .
O1 Li1 O2 111.12(9) 7 .
O2 Li1 O2 103.8(3) 7 .
C29 O1 C32 107.8(2) . .
C29 O1 Li1 125.71(19) . .
C32 O1 Li1 126.4(2) . .
O1 C29 C30 105.2(2) . .
O1 C29 H29A 110.7 . .
C30 C29 H29A 110.7 . .
O1 C29 H29B 110.7 . .
C30 C29 H29B 110.7 . .
H29A C29 H29B 108.8 . .
C29 C30 C31 101.5(2) . .
C29 C30 H30A 111.5 . .
C31 C30 H30A 111.5 . .
C29 C30 H30B 111.5 . .
C31 C30 H30B 111.5 . .
H30A C30 H30B 109.3 . .
C30 C31 C32 104.2(2) . .
C30 C31 H31A 110.9 . .
C32 C31 H31A 110.9 . .
C30 C31 H31B 110.9 . .
C32 C31 H31B 110.9 . .
H31A C31 H31B 108.9 . .
O1 C32 C31 106.4(2) . .
O1 C32 H32A 110.5 . .
C31 C32 H32A 110.5 . .
O1 C32 H32B 110.5 . .
C31 C32 H32B 110.5 . .
H32A C32 H32B 108.6 . .
C33 O2 C36 108.0(3) . .
C33 O2 Li1 125.7(2) . .
C36 O2 Li1 125.3(3) . .
O2 C33 C34 106.1(3) . .
O2 C33 H33A 110.5 . .
C34 C33 H33A 110.5 . .
O2 C33 H33B 110.5 . .
C34 C33 H33B 110.5 . .
H33A C33 H33B 108.7 . .
C35 C34 C33 104.3(3) . .
C35 C34 H34A 110.9 . .
C33 C34 H34A 110.9 . .
C35 C34 H34B 110.9 . .
C33 C34 H34B 110.9 . .
H34A C34 H34B 108.9 . .
C34 C35 C36 104.3(3) . .
C34 C35 H35A 110.9 . .
C36 C35 H35A 110.9 . .
C34 C35 H35B 110.9 . .
C36 C35 H35B 110.9 . .
H35A C35 H35B 108.9 . .
O2 C36 C35 107.5(4) . .
O2 C36 H36A 110.2 . .
C35 C36 H36A 110.2 . .
O2 C36 H36B 110.2 . .
C35 C36 H36B 110.2 . .
H36A C36 H36B 108.5 . .

loop_
_geom_bond_atom_site_label_1
_geom_bond_atom_site_label_2
_geom_bond_distance
_geom_bond_site_symmetry_2
V1 C1 2.019(2) 7_645
V1 C1 2.019(2) .
V1 C15 2.026(2) .
V1 C15 2.026(2) 7_645
C1 C2 1.221(3) .
C2 C3 1.434(3) .
C3 C4 1.411(3) .
C3 C8 1.418(3) .
C4 C5 1.402(3) .
C4 Si1 1.888(2) .
C5 C6 1.383(4) .
C5 H5A 0.9500 .
C6 C7 1.377(4) .
C6 H6A 0.9500 .
C7 C8 1.394(3) .
C7 H7A 0.9500 .
C8 Si2 1.889(3) .
Si1 C9 1.863(3) .
Si1 C10 1.869(3) .
Si1 C11 1.877(3) .
C9 H9A 0.9800 .
C9 H9B 0.9800 .
C9 H9C 0.9800 .
C10 H10A 0.9800 .
C10 H10B 0.9800 .
C10 H10C 0.9800 .
C11 H11A 0.9800 .
C11 H11B 0.9800 .
C11 H11C 0.9800 .
Si2 C12 1.855(3) .
Si2 C14 1.866(3) .
Si2 C13 1.875(3) .
C12 H12A 0.9800 .
C12 H12B 0.9800 .
C12 H12C 0.9800 .
C13 H13A 0.9800 .
C13 H13B 0.9800 .
C13 H13C 0.9800 .
C14 H14A 0.9800 .
C14 H14B 0.9800 .
C14 H14C 0.9800 .
C15 C16 1.215(3) .
C16 C17 1.440(3) .
C17 C22 1.410(3) .
C17 C18 1.411(3) .
C18 C19 1.403(3) .
C18 Si3 1.874(3) .
C19 C20 1.376(4) .
C19 H19A 0.9500 .
C20 C21 1.372(4) .
C20 H20A 0.9500 .
C21 C22 1.406(3) .
C21 H21A 0.9500 .
C22 Si4 1.881(3) .
Si3 C25 1.868(3) .
Si3 C24 1.868(3) .
Si3 C23 1.876(3) .
C23 H23A 0.9800 .
C23 H23B 0.9800 .
C23 H23C 0.9800 .
C24 H24A 0.9800 .
C24 H24B 0.9800 .
C24 H24C 0.9800 .
C25 H25A 0.9800 .
C25 H25B 0.9800 .
C25 H25C 0.9800 .
Si4 C28 1.866(3) .
Si4 C27 1.867(3) .
Si4 C26 1.871(3) .
C26 H26A 0.9800 .
C26 H26B 0.9800 .
C26 H26C 0.9800 .
C27 H27A 0.9800 .
C27 H27B 0.9800 .
C27 H27C 0.9800 .
C28 H28A 0.9800 .
C28 H28B 0.9800 .
C28 H28C 0.9800 .
Li1 O1 1.940(4) .
Li1 O1 1.940(4) 7
Li1 O2 1.946(4) 7
Li1 O2 1.946(4) .
O1 C29 1.440(3) .
O1 C32 1.451(3) .
C29 C30 1.500(4) .
C29 H29A 0.9900 .
C29 H29B 0.9900 .
C30 C31 1.515(4) .
C30 H30A 0.9900 .
C30 H30B 0.9900 .
C31 C32 1.525(4) .
C31 H31A 0.9900 .
C31 H31B 0.9900 .
C32 H32A 0.9900 .
C32 H32B 0.9900 .
O2 C33 1.428(4) .
O2 C36 1.450(4) .
C33 C34 1.492(5) .
C33 H33A 0.9900 .
C33 H33B 0.9900 .
C34 C35 1.479(6) .
C34 H34A 0.9900 .
C34 H34B 0.9900 .
C35 C36 1.499(6) .
C35 H35A 0.9900 .
C35 H35B 0.9900 .
C36 H36A 0.9900 .
C36 H36B 0.9900 .

loop_
_geom_torsion_atom_site_label_1
_geom_torsion_atom_site_label_2
_geom_torsion_atom_site_label_3
_geom_torsion_atom_site_label_4
_geom_torsion
_geom_torsion_site_symmetry_1
C1 V1 C1 C2 -60.2(10) 7_645
C15 V1 C1 C2 64.2(10) .
C15 V1 C1 C2 -178.2(10) 7_645
C8 C3 C4 C5 1.0(3) .
C2 C3 C4 C5 -177.06(19) .
C8 C3 C4 Si1 -179.58(17) .
C2 C3 C4 Si1 2.3(3) .
C3 C4 C5 C6 -0.3(3) .
Si1 C4 C5 C6 -179.65(17) .
C4 C5 C6 C7 -0.8(3) .
C5 C6 C7 C8 1.2(4) .
C6 C7 C8 C3 -0.5(4) .
C6 C7 C8 Si2 179.69(19) .
C4 C3 C8 C7 -0.7(3) .
C2 C3 C8 C7 177.4(2) .
C4 C3 C8 Si2 179.15(16) .
C2 C3 C8 Si2 -2.8(3) .
C5 C4 Si1 C9 118.93(19) .
C3 C4 Si1 C9 -60.4(2) .
C5 C4 Si1 C10 -117.24(18) .
C3 C4 Si1 C10 63.4(2) .
C5 C4 Si1 C11 2.2(2) .
C3 C4 Si1 C11 -177.13(18) .
C7 C8 Si2 C12 125.8(2) .
C3 C8 Si2 C12 -54.0(2) .
C7 C8 Si2 C14 -112.1(2) .
C3 C8 Si2 C14 68.1(2) .
C7 C8 Si2 C13 6.7(2) .
C3 C8 Si2 C13 -173.2(2) .
C22 C17 C18 C19 1.0(3) .
C16 C17 C18 C19 -179.8(2) .
C22 C17 C18 Si3 179.30(18) .
C16 C17 C18 Si3 -1.5(3) .
C17 C18 C19 C20 -0.4(4) .
Si3 C18 C19 C20 -178.8(2) .
C18 C19 C20 C21 -0.4(4) .
C19 C20 C21 C22 0.7(4) .
C20 C21 C22 C17 -0.1(4) .
C20 C21 C22 Si4 -178.7(2) .
C18 C17 C22 C21 -0.7(3) .
C16 C17 C22 C21 -179.9(2) .
C18 C17 C22 Si4 177.86(17) .
C16 C17 C22 Si4 -1.3(3) .
C19 C18 Si3 C25 117.4(2) .
C17 C18 Si3 C25 -60.8(2) .
C19 C18 Si3 C24 -116.1(2) .
C17 C18 Si3 C24 65.6(2) .
C19 C18 Si3 C23 1.3(3) .
C17 C18 Si3 C23 -176.9(2) .
C21 C22 Si4 C28 115.5(2) .
C17 C22 Si4 C28 -63.0(2) .
C21 C22 Si4 C27 -121.4(2) .
C17 C22 Si4 C27 60.1(2) .
C21 C22 Si4 C26 -4.3(2) .
C17 C22 Si4 C26 177.15(19) .
O1 Li1 O1 C29 36.42(18) 7
O2 Li1 O1 C29 158.9(2) 7
O2 Li1 O1 C29 -86.8(3) .
O1 Li1 O1 C32 -141.0(2) 7
O2 Li1 O1 C32 -18.5(3) 7
O2 Li1 O1 C32 95.7(2) .
C32 O1 C29 C30 31.0(3) .
Li1 O1 C29 C30 -146.8(2) .
O1 C29 C30 C31 -39.0(3) .
C29 C30 C31 C32 32.1(3) .
C29 O1 C32 C31 -9.9(3) .
Li1 O1 C32 C31 167.9(2) .
C30 C31 C32 O1 -14.6(3) .
O1 Li1 O2 C33 -2.3(4) .
O1 Li1 O2 C33 -125.4(3) 7
O2 Li1 O2 C33 116.6(3) 7
O1 Li1 O2 C36 -168.9(3) .
O1 Li1 O2 C36 68.0(4) 7
O2 Li1 O2 C36 -50.0(3) 7
C36 O2 C33 C34 22.4(4) .
Li1 O2 C33 C34 -146.2(3) .
O2 C33 C34 C35 -31.6(5) .
C33 C34 C35 C36 28.0(5) .
C33 O2 C36 C35 -4.5(5) .
Li1 O2 C36 C35 164.1(3) .
C34 C35 C36 O2 -15.1(6) .
